data_1573056
loop_
_publ_author_name
'Ma, Lu-Lu'
'Zolotarev, Pavel N.'
'Zhou, Kang'
'Zhou, Xin'
'Liu, Jiaqi'
'Miao, Jiafeng'
'Li, Shenfang'
'Yang, Guo-Ping'
'Wang, Yao-Yu'
'Proserpio, Davide M.'
'Li, Jing'
'Wang, Hao'

_publ_section_title
;
 Three in one: engineering MOF channels <i>via</i> coordinated water
 arrays for regulated separation of alkanes and alkenes.
;
_journal_issue 46
_journal_name_full 'Chemical science'
_journal_page_first 19556
_journal_page_last 19563
_journal_paper_doi 10.1039/d4sc05286b
_journal_volume 15
_journal_year 2024
_chemical_formula_moiety 'C23 H20 O26 Y, 4[H2O]'
_chemical_formula_sum 'C23 H20 O6 Y'
_chemical_formula_weight 481.30
_space_group_crystal_system orthorhombic
_space_group_IT_number 72
_space_group_name_Hall '-I 2 2c'
_space_group_name_H-M_alt 'I b a m'
_atom_sites_solution_hydrogens mixed
_atom_sites_solution_primary dual
_audit_creation_date 2024-03-13
_audit_creation_method
;
Olex2 1.3
(compiled 2020.11.12 svn.r5f609507 for OlexSys, GUI svn.r6408)
;
_audit_update_record
;
2024-03-14 deposited with the CCDC.	2024-11-04 downloaded from the CCDC.
;
_cell_angle_alpha 90
_cell_angle_beta 90
_cell_angle_gamma 90
_cell_formula_units_Z 8
_cell_length_a 6.7432(2)
_cell_length_b 24.8499(9)
_cell_length_c 31.0273(11)
_cell_measurement_reflns_used 9975
_cell_measurement_temperature 200.00
_cell_measurement_theta_max 57.136
_cell_measurement_theta_min 5.849
_cell_volume 5199.2(3)
_computing_cell_refinement 'SAINT V8.40B (?, 2016)'
_computing_data_reduction 'SAINT V8.40B (?, 2016)'
_computing_molecular_graphics 'Olex2 1.3 (Dolomanov et al., 2009)'
_computing_publication_material 'Olex2 1.3 (Dolomanov et al., 2009)'
_computing_structure_refinement 'SHELXL 2017/1 (Sheldrick, 2015)'
_computing_structure_solution 'SHELXT 2014/5 (Sheldrick, 2014)'
_diffrn_ambient_temperature 200.00
_diffrn_measured_fraction_theta_full 0.998
_diffrn_measured_fraction_theta_max 0.997
_diffrn_measurement_device_type Bruker
_diffrn_radiation_type MoK\a
_diffrn_radiation_wavelength 0.71073
_diffrn_reflns_av_R_equivalents 0.1079
_diffrn_reflns_av_unetI/netI 0.0445
_diffrn_reflns_Laue_measured_fraction_full 0.998
_diffrn_reflns_Laue_measured_fraction_max 0.997
_diffrn_reflns_limit_h_max 8
_diffrn_reflns_limit_h_min -8
_diffrn_reflns_limit_k_max 31
_diffrn_reflns_limit_k_min -29
_diffrn_reflns_limit_l_max 38
_diffrn_reflns_limit_l_min -37
_diffrn_reflns_number 28731
_diffrn_reflns_point_group_measured_fraction_full 0.998
_diffrn_reflns_point_group_measured_fraction_max 0.997
_diffrn_reflns_theta_full 25.242
_diffrn_reflns_theta_max 26.429
_diffrn_reflns_theta_min 3.096
_diffrn_source_current 1.4
_diffrn_source_power 0.07
_diffrn_source_voltage 50.0
_exptl_absorpt_coefficient_mu 2.273
_exptl_absorpt_correction_T_max 0.7512
_exptl_absorpt_correction_T_min 0.5094
_exptl_absorpt_correction_type multi-scan
_exptl_absorpt_process_details
;
SADABS-2016/2 (Bruker,2016/2) was used for absorption correction.
wR2(int) was 0.1884 before and 0.0783 after correction.
The Ratio of minimum to maximum transmission is 0.6781.
The \l/2 correction factor is Not present.
;
_exptl_crystal_colour colourless
_exptl_crystal_colour_primary colourless
_exptl_crystal_density_diffrn 1.230
_exptl_crystal_description block
_exptl_crystal_F_000 1960
_refine_diff_density_max 1.511
_refine_diff_density_min -0.836
_refine_diff_density_rms 0.068
_refine_ls_extinction_method none
_refine_ls_goodness_of_fit_ref 1.045
_refine_ls_hydrogen_treatment constr
_refine_ls_matrix_type full
_refine_ls_number_parameters 144
_refine_ls_number_reflns 2736
_refine_ls_number_restraints 0
_refine_ls_restrained_S_all 1.045
_refine_ls_R_factor_all 0.0558
_refine_ls_R_factor_gt 0.0392
_refine_ls_shift/su_max 0.001
_refine_ls_shift/su_mean 0.000
_refine_ls_structure_factor_coef Fsqd
_refine_ls_weighting_details 'w=1/[\s^2^(Fo^2^)+(0.0469P)^2^+7.5160P] where P=(Fo^2^+2Fc^2^)/3'
_refine_ls_weighting_scheme calc
_refine_ls_wR_factor_gt 0.0951
_refine_ls_wR_factor_ref 0.1032
_reflns_Friedel_coverage 0.000
_reflns_number_gt 2129
_reflns_number_total 2736
_reflns_threshold_expression 'I > 2\s(I)'
_cod_data_source_file d4sc05286b2.cif
_cod_data_source_block 20230404_4_2_0m_sq
_cod_depositor_comments 'Adding full bibliography for 1573056--1573057.cif.'
_cod_database_code 1573056
_shelx_shelxl_version_number 2017/1
_shelx_space_group_comment
;
The symmetry employed for this shelxl refinement is uniquely defined
by the following loop, which should always be used as a source of
symmetry information in preference to the above space-group names.
They are only intended as comments.
;
_olex2_refinement_description
;
1. Fixed Uiso
 At 1.2 times of:
  All C(H) groups
 At 1.5 times of:
  All C(H,H,H) groups, All O(H) groups
2. Others
 Fixed Sof: H13A(0.5) H13B(0.5) H13C(0.5)
3.a Riding coordinates:
 O1(H1), O3(H3)
3.b Aromatic/amide H refined with riding coordinates:
 C4(H4), C5(H5), C7(H7), C8(H8)
3.c Idealised Me refined as rotating group:
 C2(H2A,H2B,H2C), C13(H13A,H13B,H13C)
;
_platon_squeeze_special_details
;
A solvent mask was calculated and 320 electrons were 
found in a volume of 1420\%A^3^ in 1 void per unit cell. 
This is consistent with the presence of 
16[H2O] per Asymmetric Unit 
which account for 320 electrons 
per unit cell.
;
_platon_squeeze_void_probe_radius 1.20
_olex2_submission_special_instructions 'No special instructions were received'

loop_
_space_group_symop_operation_xyz
'x, y, z'
'-x, -y, z'
'x, -y, -z+1/2'
'-x, y, -z+1/2'
'x+1/2, y+1/2, z+1/2'
'-x+1/2, -y+1/2, z+1/2'
'x+1/2, -y+1/2, -z+1'
'-x+1/2, y+1/2, -z+1'
'-x, -y, -z'
'x, y, -z'
'-x, y, z-1/2'
'x, -y, z-1/2'
'-x+1/2, -y+1/2, -z+1/2'
'x+1/2, y+1/2, -z+1/2'
'-x+1/2, y+1/2, z'
'x+1/2, -y+1/2, z'

loop_
_atom_site_label
_atom_site_type_symbol
_atom_site_fract_x
_atom_site_fract_y
_atom_site_fract_z
_atom_site_U_iso_or_equiv
_atom_site_adp_type
_atom_site_occupancy
_atom_site_site_symmetry_order
_atom_site_calc_flag
_atom_site_refinement_flags_posn
_atom_site_refinement_flags_adp
_atom_site_refinement_flags_occupancy
_atom_site_disorder_assembly
_atom_site_disorder_group
Y1 Y 0.22737(5) 0.77445(2) 0.500000 0.03075(14) Uani 1 2 d S T P . .
O1 O -0.0888(4) 0.80433(13) 0.500000 0.0411(7) Uani 1 2 d S T P . .
H1 H -0.139368 0.835163 0.500000 0.062 Uiso 1 2 d R U P . .
O2 O 0.0300(3) 0.71690(9) 0.45763(6) 0.0463(6) Uani 1 1 d . . . . .
O3 O 0.2770(6) 0.86750(16) 0.500000 0.0682(11) Uani 1 2 d S T P . .
H3 H 0.308183 0.887889 0.521800 0.102 Uiso 1 1 d R U . . .
O4 O -0.2433(3) 0.69802(12) 0.42361(6) 0.0512(6) Uani 1 1 d . . . . .
C1 C 0.0613(5) 0.68424(14) 0.38544(9) 0.0420(8) Uani 1 1 d . . . . .
C2 C 0.2611(6) 0.52781(16) 0.31257(13) 0.0639(11) Uani 1 1 d . . . . .
H2A H 0.247521 0.490260 0.303376 0.096 Uiso 1 1 calc R U . . .
H2B H 0.129426 0.544328 0.314619 0.096 Uiso 1 1 calc R U . . .
H2C H 0.326065 0.529113 0.340801 0.096 Uiso 1 1 calc R U . . .
C3 C 0.3885(5) 0.61479(14) 0.28063(8) 0.0409(7) Uani 1 1 d . . . . .
C4 C 0.3673(5) 0.65433(14) 0.35446(10) 0.0473(8) Uani 1 1 d . . . . .
H4 H 0.505360 0.647771 0.357505 0.057 Uiso 1 1 calc R U . . .
C5 C -0.0319(5) 0.67516(17) 0.34623(9) 0.0582(10) Uani 1 1 d . . . . .
H5 H -0.168924 0.682995 0.342939 0.070 Uiso 1 1 calc R U . . .
C6 C 0.3844(5) 0.55816(14) 0.28013(9) 0.0440(8) Uani 1 1 d . . . . .
C7 C 0.2612(5) 0.67489(15) 0.38912(9) 0.0464(8) Uani 1 1 d . . . . .
H7 H 0.327201 0.682503 0.415473 0.056 Uiso 1 1 calc R U . . .
C8 C 0.0758(5) 0.65457(18) 0.31180(9) 0.0611(11) Uani 1 1 d . . . . .
H8 H 0.010466 0.648214 0.285158 0.073 Uiso 1 1 calc R U . . .
C9 C 0.500000 0.64357(19) 0.250000 0.0423(10) Uani 1 2 d S T P . .
C10 C -0.0580(5) 0.70097(14) 0.42369(9) 0.0419(8) Uani 1 1 d . . . . .
C11 C 0.500000 0.52996(18) 0.250000 0.0413(10) Uani 1 2 d S T P . .
C12 C 0.2750(5) 0.64316(14) 0.31534(9) 0.0416(7) Uani 1 1 d . . . . .
C13 C 0.500000 0.7046(2) 0.250000 0.0558(13) Uani 1 2 d S T P . .
H13A H 0.365236 0.717706 0.255382 0.084 Uiso 0.5 1 calc R U P A -1
H13B H 0.545936 0.717706 0.221945 0.084 Uiso 0.5 1 calc R U P A -1
H13C H 0.588827 0.717706 0.272674 0.084 Uiso 0.5 1 calc R U P A -1

loop_
_atom_site_aniso_label
_atom_site_aniso_U_11
_atom_site_aniso_U_22
_atom_site_aniso_U_33
_atom_site_aniso_U_23
_atom_site_aniso_U_13
_atom_site_aniso_U_12
Y1 0.0293(2) 0.0499(3) 0.01308(18) 0.000 0.000 -0.00062(17)
O1 0.0253(15) 0.059(2) 0.0393(15) 0.000 0.000 0.0030(13)
O2 0.0434(13) 0.0768(17) 0.0186(9) -0.0093(9) 0.0019(8) -0.0061(11)
O3 0.091(3) 0.059(3) 0.054(2) 0.000 0.000 -0.013(2)
O4 0.0382(13) 0.0895(19) 0.0259(10) -0.0100(11) -0.0005(9) 0.0046(11)
C1 0.0433(18) 0.059(2) 0.0231(13) -0.0054(13) 0.0027(12) -0.0015(14)
C2 0.073(3) 0.065(3) 0.054(2) -0.0036(17) 0.0267(19) -0.0153(19)
C3 0.0412(17) 0.056(2) 0.0249(13) -0.0044(13) 0.0049(12) -0.0018(15)
C4 0.0384(17) 0.065(2) 0.0383(16) -0.0114(15) 0.0017(14) -0.0032(16)
C5 0.0449(19) 0.105(3) 0.0253(14) -0.0079(16) -0.0006(13) 0.0129(19)
C6 0.0449(18) 0.059(2) 0.0279(14) -0.0035(13) 0.0055(13) -0.0070(15)
C7 0.0444(19) 0.067(2) 0.0275(14) -0.0133(14) -0.0028(12) -0.0027(15)
C8 0.050(2) 0.112(3) 0.0217(14) -0.0129(16) -0.0025(13) 0.010(2)
C9 0.043(2) 0.057(3) 0.0268(19) 0.000 0.0045(18) 0.000
C10 0.044(2) 0.058(2) 0.0238(13) -0.0023(13) 0.0004(12) 0.0007(15)
C11 0.043(2) 0.054(3) 0.0276(19) 0.000 0.0004(18) 0.000
C12 0.0443(18) 0.056(2) 0.0240(13) -0.0020(13) 0.0063(12) -0.0031(15)
C13 0.066(3) 0.053(3) 0.049(3) 0.000 0.017(2) 0.000

loop_
_atom_type_symbol
_atom_type_description
_atom_type_scat_dispersion_real
_atom_type_scat_dispersion_imag
_atom_type_scat_source
C C 0.0033 0.0016 'International Tables Vol C Tables 4.2.6.8 and 6.1.1.4'
H H 0.0000 0.0000 'International Tables Vol C Tables 4.2.6.8 and 6.1.1.4'
O O 0.0106 0.0060 'International Tables Vol C Tables 4.2.6.8 and 6.1.1.4'
Y Y -2.7962 3.5667 'International Tables Vol C Tables 4.2.6.8 and 6.1.1.4'

loop_
_geom_angle_atom_site_label_1
_geom_angle_atom_site_label_2
_geom_angle_atom_site_label_3
_geom_angle
_geom_angle_site_symmetry_1
_geom_angle_site_symmetry_3
_geom_angle_publ_flag
O1 Y1 Y1 102.52(7) 7_565 7_465 ?
O1 Y1 Y1 39.02(8) . 7_465 ?
O1 Y1 O1 141.55(9) . 7_565 ?
O1 Y1 O2 139.62(7) . 16_565 ?
O1 Y1 O2 68.07(8) 7_565 16_565 ?
O1 Y1 O2 77.84(8) 7_565 . ?
O1 Y1 O2 77.84(8) 7_565 10_556 ?
O1 Y1 O2 68.07(8) 7_565 7_565 ?
O1 Y1 O2 139.62(7) . 7_565 ?
O1 Y1 O2 70.48(9) . 10_556 ?
O1 Y1 O2 70.48(9) . . ?
O1 Y1 O3 139.41(12) 7_565 . ?
O1 Y1 O3 79.04(13) . . ?
O1 Y1 O4 101.00(7) 7_565 7_565 ?
O1 Y1 O4 101.00(7) 7_565 16_565 ?
O1 Y1 O4 89.11(6) . 7_565 ?
O1 Y1 O4 89.11(6) . 16_565 ?
O1 Y1 C10 114.22(7) . 7_565 ?
O1 Y1 C10 114.22(7) . 16_565 ?
O1 Y1 C10 84.79(8) 7_565 16_565 ?
O1 Y1 C10 84.79(8) 7_565 7_565 ?
O2 Y1 Y1 144.85(5) 16_565 7_465 ?
O2 Y1 Y1 42.46(5) 10_556 7_465 ?
O2 Y1 Y1 144.85(5) 7_565 7_465 ?
O2 Y1 Y1 42.46(5) . 7_465 ?
O2 Y1 O2 145.90(5) 10_556 16_565 ?
O2 Y1 O2 67.87(10) 10_556 . ?
O2 Y1 O2 145.90(5) . 7_565 ?
O2 Y1 O2 103.04(7) . 16_565 ?
O2 Y1 O2 103.04(7) 10_556 7_565 ?
O2 Y1 O2 65.30(9) 7_565 16_565 ?
O2 Y1 O4 138.39(8) 10_556 16_565 ?
O2 Y1 O4 138.39(8) . 7_565 ?
O2 Y1 O4 115.18(7) 7_565 16_565 ?
O2 Y1 O4 71.24(8) . 16_565 ?
O2 Y1 O4 52.56(7) 16_565 16_565 ?
O2 Y1 O4 52.56(7) 7_565 7_565 ?
O2 Y1 O4 71.23(8) 10_556 7_565 ?
O2 Y1 O4 115.18(7) 16_565 7_565 ?
O2 Y1 C10 152.09(9) 10_556 16_565 ?
O2 Y1 C10 152.08(9) . 7_565 ?
O2 Y1 C10 26.49(8) 16_565 16_565 ?
O2 Y1 C10 87.32(8) 10_556 7_565 ?
O2 Y1 C10 90.24(8) 16_565 7_565 ?
O2 Y1 C10 26.49(8) 7_565 7_565 ?
O2 Y1 C10 87.32(8) . 16_565 ?
O2 Y1 C10 90.24(8) 7_565 16_565 ?
O3 Y1 Y1 118.06(10) . 7_465 ?
O3 Y1 O2 133.00(9) . 10_556 ?
O3 Y1 O2 78.04(10) . 16_565 ?
O3 Y1 O2 133.00(9) . . ?
O3 Y1 O2 78.04(10) . 7_565 ?
O3 Y1 O4 73.44(7) . 16_565 ?
O3 Y1 O4 73.44(7) . 7_565 ?
O3 Y1 C10 73.40(9) . 7_565 ?
O3 Y1 C10 73.40(9) . 16_565 ?
O4 Y1 Y1 99.72(5) 7_565 7_465 ?
O4 Y1 Y1 99.72(5) 16_565 7_465 ?
O4 Y1 O4 146.56(13) 7_565 16_565 ?
O4 Y1 C10 26.09(7) 7_565 7_565 ?
O4 Y1 C10 134.27(9) 7_565 16_565 ?
O4 Y1 C10 26.09(7) 16_565 16_565 ?
O4 Y1 C10 134.27(9) 16_565 7_565 ?
C10 Y1 Y1 123.50(6) 16_565 7_465 ?
C10 Y1 Y1 123.50(6) 7_565 7_465 ?
C10 Y1 C10 112.88(13) 7_565 16_565 ?
Y1 O1 Y1 103.14(13) . 7_465 ?
Y1 O1 H1 133.2 . . ?
Y1 O1 H1 123.7 7_465 . ?
Y1 O2 Y1 96.82(7) . 7_465 ?
C10 O2 Y1 94.79(18) . 7_465 ?
C10 O2 Y1 156.2(2) . . ?
Y1 O3 H3 127.628(19) . 10_556 ?
Y1 O3 H3 127.6 . . ?
H3 O3 H3 101.9 . 10_556 ?
C10 O4 Y1 93.53(17) . 7_465 ?
C5 C1 C10 119.9(3) . . ?
C7 C1 C5 119.3(3) . . ?
C7 C1 C10 120.7(3) . . ?
H2A C2 H2B 109.5 . . ?
H2A C2 H2C 109.5 . . ?
H2B C2 H2C 109.5 . . ?
C6 C2 H2A 109.5 . . ?
C6 C2 H2B 109.5 . . ?
C6 C2 H2C 109.5 . . ?
C6 C3 C12 117.9(3) . . ?
C9 C3 C6 120.7(3) . . ?
C9 C3 C12 121.3(3) . . ?
C7 C4 H4 119.4 . . ?
C7 C4 C12 121.2(3) . . ?
C12 C4 H4 119.4 . . ?
C1 C5 H5 120.1 . . ?
C1 C5 C8 119.8(3) . . ?
C8 C5 H5 120.1 . . ?
C3 C6 C2 120.2(3) . . ?
C11 C6 C2 120.1(3) . . ?
C11 C6 C3 119.7(3) . . ?
C1 C7 C4 120.2(3) . . ?
C1 C7 H7 119.9 . . ?
C4 C7 H7 119.9 . . ?
C5 C8 H8 119.2 . . ?
C12 C8 C5 121.6(3) . . ?
C12 C8 H8 119.2 . . ?
C3 C9 C3 118.9(4) . 4_655 ?
C3 C9 C13 120.5(2) 4_655 . ?
C3 C9 C13 120.5(2) . . ?
O2 C10 Y1 58.71(15) . 7_465 ?
O2 C10 C1 119.6(3) . . ?
O4 C10 Y1 60.38(15) . 7_465 ?
O4 C10 O2 119.0(3) . . ?
O4 C10 C1 121.3(3) . . ?
C1 C10 Y1 175.4(2) . 7_465 ?
C6 C11 C6 120.1(4) 4_655 . ?
C6 C11 C11 119.9(2) . 2_665 ?
C6 C11 C11 119.9(2) 4_655 2_665 ?
C4 C12 C3 119.5(3) . . ?
C8 C12 C3 122.5(3) . . ?
C8 C12 C4 117.7(3) . . ?
C9 C13 H13A 109.5 . . ?
C9 C13 H13B 109.5 . . ?
C9 C13 H13C 109.5 . . ?
H13A C13 H13B 109.5 . . ?
H13A C13 H13C 109.5 . . ?
H13B C13 H13C 109.5 . . ?

loop_
_geom_bond_atom_site_label_1
_geom_bond_atom_site_label_2
_geom_bond_distance
_geom_bond_site_symmetry_2
_geom_bond_publ_flag
Y1 Y1 3.5839(3) 7_465 ?
Y1 O1 2.317(3) 7_565 ?
Y1 O1 2.258(3) . ?
Y1 O2 2.437(2) 7_565 ?
Y1 O2 2.437(2) 16_565 ?
Y1 O2 2.355(2) . ?
Y1 O2 2.355(2) 10_556 ?
Y1 O3 2.336(4) . ?
Y1 O4 2.475(2) 7_565 ?
Y1 O4 2.475(2) 16_565 ?
Y1 C10 2.841(3) 7_565 ?
Y1 C10 2.841(3) 16_565 ?
O1 H1 0.8386 . ?
O2 C10 1.272(3) . ?
O3 H3 0.8708 . ?
O3 H3 0.8708 10_556 ?
O4 C10 1.252(4) . ?
C1 C5 1.387(4) . ?
C1 C7 1.373(4) . ?
C1 C10 1.493(4) . ?
C2 H2A 0.9800 . ?
C2 H2B 0.9800 . ?
C2 H2C 0.9800 . ?
C2 C6 1.508(4) . ?
C3 C6 1.408(5) . ?
C3 C9 1.407(4) . ?
C3 C12 1.498(4) . ?
C4 H4 0.9500 . ?
C4 C7 1.389(4) . ?
C4 C12 1.392(4) . ?
C5 H5 0.9500 . ?
C5 C8 1.389(4) . ?
C6 C11 1.405(4) . ?
C7 H7 0.9500 . ?
C8 H8 0.9500 . ?
C8 C12 1.377(5) . ?
C9 C13 1.516(7) . ?
C11 C11 1.489(9) 2_665 ?
C13 H13A 0.9800 . ?
C13 H13B 0.9800 . ?
C13 H13C 0.9800 . ?

loop_
_geom_torsion_atom_site_label_1
_geom_torsion_atom_site_label_2
_geom_torsion_atom_site_label_3
_geom_torsion_atom_site_label_4
_geom_torsion
_geom_torsion_site_symmetry_1
_geom_torsion_site_symmetry_2
_geom_torsion_site_symmetry_3
_geom_torsion_site_symmetry_4
_geom_torsion_publ_flag
Y1 O2 C10 Y1 -119.0(5) . . . 7_465 ?
Y1 O2 C10 O4 2.6(4) 7_465 . . . ?
Y1 O2 C10 O4 -116.4(5) . . . . ?
Y1 O2 C10 C1 65.9(7) . . . . ?
Y1 O2 C10 C1 -175.1(3) 7_465 . . . ?
Y1 O4 C10 O2 -2.6(3) 7_465 . . . ?
Y1 O4 C10 C1 175.1(3) 7_465 . . . ?
C1 C5 C8 C12 -0.5(6) . . . . ?
C2 C6 C11 C6 -179.7(3) . . . 4_655 ?
C2 C6 C11 C11 0.3(3) . . . 2_665 ?
C3 C6 C11 C6 -1.4(2) . . . 4_655 ?
C3 C6 C11 C11 178.5(2) . . . 2_665 ?
C5 C1 C7 C4 -2.8(6) . . . . ?
C5 C1 C10 O2 -169.6(3) . . . . ?
C5 C1 C10 O4 12.7(5) . . . . ?
C5 C8 C12 C3 172.3(4) . . . . ?
C5 C8 C12 C4 -1.7(6) . . . . ?
C6 C3 C9 C3 -1.5(2) . . . 4_655 ?
C6 C3 C9 C13 178.5(2) . . . . ?
C6 C3 C12 C4 89.0(4) . . . . ?
C6 C3 C12 C8 -84.9(4) . . . . ?
C7 C1 C5 C8 2.8(6) . . . . ?
C7 C1 C10 O2 13.9(5) . . . . ?
C7 C1 C10 O4 -163.7(3) . . . . ?
C7 C4 C12 C3 -172.5(3) . . . . ?
C7 C4 C12 C8 1.7(6) . . . . ?
C9 C3 C6 C2 -178.8(3) . . . . ?
C9 C3 C6 C11 2.9(4) . . . . ?
C9 C3 C12 C4 -89.4(4) . . . . ?
C9 C3 C12 C8 96.6(4) . . . . ?
C10 C1 C5 C8 -173.7(4) . . . . ?
C10 C1 C7 C4 173.7(3) . . . . ?
C12 C3 C6 C2 2.8(5) . . . . ?
C12 C3 C6 C11 -175.5(2) . . . . ?
C12 C3 C9 C3 176.9(3) . . . 4_655 ?
C12 C3 C9 C13 -3.1(3) . . . . ?
C12 C4 C7 C1 0.5(6) . . . . ?

loop_
_platon_squeeze_void_nr
_platon_squeeze_void_average_x
_platon_squeeze_void_average_y
_platon_squeeze_void_average_z
_platon_squeeze_void_volume
_platon_squeeze_void_count_electrons
_platon_squeeze_void_content
1 -0.031 0.000 0.000 355 80 '8 H2O'
2 -0.022 0.500 0.000 355 80 '8 H2O'
3 -0.049 0.500 0.500 355 80 '8 H2O'
4 -0.038 0.000 0.500 355 80 '8 H2O'
